data_7719592
loop_
_publ_author_name
'Farmer-Mason, Katelynn M'
'Bacon, Jeffrey W.'
'Cueny, Eric S.'

_publ_section_title
;
 Stability of metal-metal interactions in dinuclear Pt-Au complexes as a
 function of bridging Pt-arene ring electronics.
;
_journal_issue 43
_journal_name_full 'Dalton transactions (Cambridge, England : 2003)'
_journal_page_first 16241
_journal_page_last 16253
_journal_paper_doi 10.1039/d5dt02048d
_journal_volume 54
_journal_year 2025
_chemical_formula_moiety 'C37 H25 F N P Pt'
_chemical_formula_sum 'C37 H25 F N P Pt'
_chemical_formula_weight 728.64
_space_group_crystal_system monoclinic
_space_group_IT_number 14
_space_group_name_Hall '-P 2ybc'
_space_group_name_H-M_alt 'P 1 21/c 1'
_atom_sites_solution_hydrogens geom
_atom_sites_solution_primary direct
_audit_update_record
;
2025-05-23 deposited with the CCDC.	2025-10-10 downloaded from the CCDC.
;
_cell_angle_alpha 90
_cell_angle_beta 106.2770(11)
_cell_angle_gamma 90
_cell_formula_units_Z 4
_cell_length_a 18.5974(10)
_cell_length_b 12.3392(7)
_cell_length_c 12.6734(7)
_cell_measurement_reflns_used 9221
_cell_measurement_temperature 100.00
_cell_measurement_theta_max 72.147
_cell_measurement_theta_min 3.634
_cell_volume 2791.7(3)
_computing_cell_refinement 'SAINT V8.40A (Bruker, 2019)'
_computing_data_collection 'APEX5 (Bruker, 2016)'
_computing_data_reduction 'SAINT V8.40A (Bruker, 2019)'
_computing_molecular_graphics 'Olex2 1.5 (Dolomanov et al., 2009)'
_computing_publication_material 'Olex2 1.5 (Dolomanov et al., 2009)'
_computing_structure_refinement 'SHELXL 2018/3 (Sheldrick, 2015)'
_computing_structure_solution 'SHELXT  (Sheldrick, 2015)'
_diffrn_ambient_temperature 100.00
_diffrn_measured_fraction_theta_full 0.983
_diffrn_measured_fraction_theta_max 0.965
_diffrn_measurement_device_type 'Bruker D8 Venture'
_diffrn_measurement_method '\f and \w scans'
_diffrn_radiation_monochromator 'Helios Cu'
_diffrn_radiation_type CuK\a
_diffrn_radiation_wavelength 1.54178
_diffrn_reflns_av_R_equivalents 0.0454
_diffrn_reflns_av_unetI/netI 0.0286
_diffrn_reflns_Laue_measured_fraction_full 0.983
_diffrn_reflns_Laue_measured_fraction_max 0.965
_diffrn_reflns_limit_h_max 21
_diffrn_reflns_limit_h_min -22
_diffrn_reflns_limit_k_max 15
_diffrn_reflns_limit_k_min -15
_diffrn_reflns_limit_l_max 15
_diffrn_reflns_limit_l_min -15
_diffrn_reflns_number 34456
_diffrn_reflns_point_group_measured_fraction_full 0.983
_diffrn_reflns_point_group_measured_fraction_max 0.965
_diffrn_reflns_theta_full 67.679
_diffrn_reflns_theta_max 72.140
_diffrn_reflns_theta_min 4.356
_diffrn_source 'microfocus sealed tube'
_diffrn_source_current 1.2
_diffrn_source_power 0.06
_diffrn_source_voltage 50.0
_diffrn_standards_number 0
_exptl_absorpt_coefficient_mu 10.215
_exptl_absorpt_correction_T_max 0.9362
_exptl_absorpt_correction_T_min 0.2616
_exptl_absorpt_correction_type multi-scan
_exptl_absorpt_process_details
;
SADABS-2016/2 (Bruker,2016/2) was used for absorption correction.
wR2(int) was 0.1575 before and 0.0899 after correction.
The Ratio of minimum to maximum transmission is 0.2794.
The \l/2 correction factor is Not present.
;
_exptl_crystal_colour 'clear orange'
_exptl_crystal_colour_lustre clear
_exptl_crystal_colour_primary orange
_exptl_crystal_density_diffrn 1.734
_exptl_crystal_description block
_exptl_crystal_F_000 1424
_exptl_crystal_size_max 0.204
_exptl_crystal_size_mid 0.136
_exptl_crystal_size_min 0.104
_refine_diff_density_max 1.297
_refine_diff_density_min -1.717
_refine_diff_density_rms 0.159
_refine_ls_extinction_method none
_refine_ls_goodness_of_fit_ref 1.158
_refine_ls_hydrogen_treatment constr
_refine_ls_matrix_type full
_refine_ls_number_parameters 370
_refine_ls_number_reflns 5316
_refine_ls_number_restraints 0
_refine_ls_restrained_S_all 1.158
_refine_ls_R_factor_all 0.0385
_refine_ls_R_factor_gt 0.0384
_refine_ls_shift/su_max 0.001
_refine_ls_shift/su_mean 0.000
_refine_ls_structure_factor_coef Fsqd
_refine_ls_weighting_details 'w=1/[\s^2^(Fo^2^)+29.5291P] where P=(Fo^2^+2Fc^2^)/3'
_refine_ls_weighting_scheme calc
_refine_ls_wR_factor_gt 0.0870
_refine_ls_wR_factor_ref 0.0870
_reflns_Friedel_coverage 0.000
_reflns_number_gt 5309
_reflns_number_total 5316
_reflns_threshold_expression 'I > 2\s(I)'
_cod_data_source_file d5dt02048d3.cif
_cod_data_source_block kmf3118_sg14
_cod_depositor_comments 'Adding full bibliography for 7719592--7719599.cif.'
_cod_database_code 7719592
_shelx_space_group_comment
;
The symmetry employed for this shelxl refinement is uniquely defined
by the following loop, which should always be used as a source of
symmetry information in preference to the above space-group names.
They are only intended as comments.
;
_shelx_estimated_absorpt_t_max 0.416
_shelx_estimated_absorpt_t_min 0.230
_olex2_refinement_description
;
1. Fixed Uiso
 At 1.2 times of:
  All C(H) groups
2.a Aromatic/amide H refined with riding coordinates:
 C12(H12), C18(H18), C31(H31), C25(H25), C29(H29), C23(H23), C21(H21),
 C27(H27), C22(H22), C37(H37), C13(H13), C3(H3), C24(H24), C6(H6), C34(H34),
 C33(H33), C17(H17), C36(H36), C35(H35), C2(H2), C8(H8), C16(H16), C28(H28),
 C30(H30), C9(H9)
;
_olex2_submission_special_instructions 'No special instructions were received'
_publcif_funding_html
;
;

loop_
_space_group_symop_operation_xyz
'x, y, z'
'-x, y+1/2, -z+1/2'
'-x, -y, -z'
'x, -y-1/2, z-1/2'

loop_
_atom_site_label
_atom_site_type_symbol
_atom_site_fract_x
_atom_site_fract_y
_atom_site_fract_z
_atom_site_U_iso_or_equiv
_atom_site_adp_type
_atom_site_occupancy
_atom_site_site_symmetry_order
_atom_site_calc_flag
_atom_site_refinement_flags_posn
_atom_site_refinement_flags_adp
_atom_site_refinement_flags_occupancy
_atom_site_disorder_assembly
_atom_site_disorder_group
Pt1 Pt 0.31340(2) 0.54781(2) 0.36249(2) 0.01250(8) Uani 1 1 d . . . . .
P1 P 0.20678(7) 0.47589(11) 0.26088(10) 0.0128(3) Uani 1 1 d . . . . .
F1 F 0.1564(2) 0.6384(3) 0.6664(3) 0.0308(8) Uani 1 1 d . . . . .
N1 N 0.4125(2) 0.6116(4) 0.4477(4) 0.0155(9) Uani 1 1 d . . . . .
C15 C 0.4519(3) 0.5492(5) 0.2990(5) 0.0195(11) Uani 1 1 d . . . . .
C20 C 0.1204(3) 0.5077(5) 0.2969(4) 0.0148(10) Uani 1 1 d . . . . .
C1 C 0.2223(3) 0.6419(4) 0.6391(5) 0.0204(12) Uani 1 1 d . . . . .
C14 C 0.5092(3) 0.5367(5) 0.2477(5) 0.0202(11) Uani 1 1 d . . . . .
C12 C 0.5966(3) 0.6380(5) 0.3954(5) 0.0228(12) Uani 1 1 d . . . . .
H12 H 0.644749 0.668939 0.425627 0.027 Uiso 1 1 calc R U . . .
C18 C 0.3670(3) 0.4447(5) 0.1621(5) 0.0181(11) Uani 1 1 d . . . . .
H18 H 0.319528 0.411738 0.131464 0.022 Uiso 1 1 calc R U . . .
C5 C 0.2875(3) 0.6056(4) 0.5028(4) 0.0172(11) Uani 1 1 d . . . . .
C31 C 0.1081(3) 0.4699(5) 0.0484(5) 0.0211(12) Uani 1 1 d . . . . .
H31 H 0.079775 0.420382 0.077900 0.025 Uiso 1 1 calc R U . . .
C26 C 0.1761(3) 0.5115(5) 0.1156(4) 0.0163(11) Uani 1 1 d . . . . .
C10 C 0.5404(3) 0.6491(5) 0.4527(5) 0.0214(12) Uani 1 1 d . . . . .
C19 C 0.3779(3) 0.5056(4) 0.2582(4) 0.0146(10) Uani 1 1 d . . . . .
C25 C 0.0788(3) 0.4319(5) 0.3358(4) 0.0220(12) Uani 1 1 d . . . . .
H25 H 0.093725 0.358005 0.342849 0.026 Uiso 1 1 calc R U . . .
C29 C 0.1228(3) 0.5756(5) -0.1036(5) 0.0242(12) Uani 1 1 d . . . . .
H29 H 0.104545 0.598057 -0.178076 0.029 Uiso 1 1 calc R U . . .
C23 C -0.0070(3) 0.5712(6) 0.3547(5) 0.0322(15) Uani 1 1 d . . . . .
H23 H -0.050097 0.592735 0.375525 0.039 Uiso 1 1 calc R U . . .
C21 C 0.0976(3) 0.6156(5) 0.2869(5) 0.0222(12) Uani 1 1 d . . . . .
H21 H 0.126087 0.667888 0.260855 0.027 Uiso 1 1 calc R U . . .
C27 C 0.2161(3) 0.5849(4) 0.0709(4) 0.0182(11) Uani 1 1 d . . . . .
H27 H 0.262112 0.613416 0.115319 0.022 Uiso 1 1 calc R U . . .
C22 C 0.0334(3) 0.6474(6) 0.3148(5) 0.0279(14) Uani 1 1 d . . . . .
H22 H 0.017436 0.720865 0.306456 0.034 Uiso 1 1 calc R U . . .
C7 C 0.4205(3) 0.6585(4) 0.5462(4) 0.0169(11) Uani 1 1 d . . . . .
C37 C 0.2308(3) 0.2780(5) 0.3685(5) 0.0191(11) Uani 1 1 d . . . . .
H37 H 0.236560 0.321388 0.432242 0.023 Uiso 1 1 calc R U . . .
C13 C 0.5815(3) 0.5836(5) 0.2982(5) 0.0215(12) Uani 1 1 d . . . . .
H13 H 0.619927 0.576360 0.262611 0.026 Uiso 1 1 calc R U . . .
C11 C 0.4694(3) 0.6055(4) 0.4008(5) 0.0166(11) Uani 1 1 d . . . . .
C3 C 0.3485(3) 0.6920(4) 0.6822(5) 0.0194(11) Uani 1 1 d . . . . .
H3 H 0.392404 0.721873 0.731188 0.023 Uiso 1 1 calc R U . . .
C24 C 0.0151(3) 0.4644(6) 0.3645(5) 0.0275(14) Uani 1 1 d . . . . .
H24 H -0.013391 0.412536 0.390972 0.033 Uiso 1 1 calc R U . . .
C6 C 0.2229(3) 0.6016(4) 0.5375(5) 0.0184(11) Uani 1 1 d . . . . .
H6 H 0.178588 0.570728 0.490758 0.022 Uiso 1 1 calc R U . . .
C34 C 0.2162(3) 0.1528(5) 0.1831(5) 0.0225(12) Uani 1 1 d . . . . .
H34 H 0.211858 0.109751 0.119490 0.027 Uiso 1 1 calc R U . . .
C33 C 0.2057(3) 0.2633(5) 0.1728(5) 0.0211(12) Uani 1 1 d . . . . .
H33 H 0.193350 0.295805 0.102044 0.025 Uiso 1 1 calc R U . . .
C17 C 0.4233(3) 0.4300(5) 0.1086(5) 0.0231(12) Uani 1 1 d . . . . .
H17 H 0.412886 0.387400 0.043593 0.028 Uiso 1 1 calc R U . . .
C36 C 0.2399(3) 0.1680(5) 0.3790(5) 0.0218(12) Uani 1 1 d . . . . .
H36 H 0.250988 0.135435 0.449687 0.026 Uiso 1 1 calc R U . . .
C4 C 0.3512(3) 0.6543(4) 0.5799(4) 0.0176(11) Uani 1 1 d . . . . .
C35 C 0.2330(3) 0.1039(5) 0.2862(5) 0.0232(12) Uani 1 1 d . . . . .
H35 H 0.239764 0.027630 0.293112 0.028 Uiso 1 1 calc R U . . .
C32 C 0.2131(3) 0.3272(4) 0.2649(5) 0.0164(11) Uani 1 1 d . . . . .
C2 C 0.2839(3) 0.6871(5) 0.7137(5) 0.0233(12) Uani 1 1 d . . . . .
H2 H 0.281604 0.713281 0.783122 0.028 Uiso 1 1 calc R U . . .
C8 C 0.4906(3) 0.7029(5) 0.6029(5) 0.0221(12) Uani 1 1 d . . . . .
H8 H 0.497348 0.736127 0.672572 0.027 Uiso 1 1 calc R U . . .
C16 C 0.4931(3) 0.4762(5) 0.1488(5) 0.0242(12) Uani 1 1 d . . . . .
H16 H 0.530002 0.467535 0.110605 0.029 Uiso 1 1 calc R U . . .
C28 C 0.1894(3) 0.6169(5) -0.0376(5) 0.0214(12) Uani 1 1 d . . . . .
H28 H 0.217032 0.667657 -0.067004 0.026 Uiso 1 1 calc R U . . .
C30 C 0.0827(3) 0.5013(6) -0.0604(5) 0.0255(13) Uani 1 1 d . . . . .
H30 H 0.037418 0.471692 -0.105907 0.031 Uiso 1 1 calc R U . . .
C9 C 0.5490(3) 0.6977(5) 0.5565(5) 0.0210(12) Uani 1 1 d . . . . .
H9 H 0.596223 0.727354 0.595044 0.025 Uiso 1 1 calc R U . . .

loop_
_atom_site_aniso_label
_atom_site_aniso_U_11
_atom_site_aniso_U_22
_atom_site_aniso_U_33
_atom_site_aniso_U_23
_atom_site_aniso_U_13
_atom_site_aniso_U_12
Pt1 0.00920(12) 0.01416(12) 0.01353(12) -0.00194(8) 0.00217(8) -0.00154(8)
P1 0.0088(6) 0.0151(6) 0.0141(6) -0.0015(5) 0.0025(5) -0.0009(5)
F1 0.0279(19) 0.042(2) 0.0278(18) -0.0052(16) 0.0164(15) -0.0064(16)
N1 0.012(2) 0.017(2) 0.016(2) -0.0003(18) 0.0008(17) -0.0020(17)
C15 0.018(3) 0.018(3) 0.020(3) 0.003(2) 0.001(2) 0.000(2)
C20 0.009(2) 0.022(3) 0.010(2) -0.002(2) -0.0018(18) -0.002(2)
C1 0.025(3) 0.013(3) 0.028(3) 0.004(2) 0.015(2) 0.001(2)
C14 0.016(3) 0.018(3) 0.027(3) 0.003(2) 0.006(2) -0.002(2)
C12 0.010(2) 0.019(3) 0.036(3) 0.004(3) 0.001(2) -0.005(2)
C18 0.013(3) 0.021(3) 0.019(3) 0.000(2) 0.003(2) 0.000(2)
C5 0.017(3) 0.019(3) 0.015(3) 0.002(2) 0.004(2) 0.002(2)
C31 0.014(3) 0.029(3) 0.020(3) -0.001(2) 0.005(2) -0.001(2)
C26 0.011(2) 0.019(3) 0.018(3) -0.001(2) 0.003(2) 0.004(2)
C10 0.015(3) 0.019(3) 0.026(3) 0.001(2) -0.001(2) -0.002(2)
C19 0.016(2) 0.012(2) 0.017(2) 0.003(2) 0.005(2) 0.002(2)
C25 0.014(3) 0.035(3) 0.016(3) -0.003(2) 0.002(2) -0.003(2)
C29 0.028(3) 0.028(3) 0.015(3) -0.002(2) 0.003(2) 0.009(3)
C23 0.017(3) 0.058(5) 0.024(3) -0.009(3) 0.009(2) 0.005(3)
C21 0.014(3) 0.029(3) 0.022(3) 0.000(2) 0.003(2) 0.004(2)
C27 0.019(3) 0.018(3) 0.018(3) -0.005(2) 0.005(2) -0.002(2)
C22 0.019(3) 0.040(4) 0.021(3) -0.008(3) 0.000(2) 0.010(3)
C7 0.019(3) 0.013(2) 0.017(3) 0.003(2) 0.000(2) 0.001(2)
C37 0.017(3) 0.019(3) 0.017(3) -0.003(2) -0.001(2) -0.003(2)
C13 0.016(3) 0.020(3) 0.029(3) 0.006(2) 0.007(2) 0.002(2)
C11 0.015(3) 0.012(2) 0.022(3) 0.003(2) 0.004(2) 0.000(2)
C3 0.023(3) 0.012(3) 0.020(3) -0.002(2) 0.001(2) -0.002(2)
C24 0.018(3) 0.045(4) 0.020(3) -0.002(3) 0.007(2) -0.009(3)
C6 0.019(3) 0.015(3) 0.019(3) 0.000(2) 0.003(2) 0.000(2)
C34 0.025(3) 0.018(3) 0.029(3) -0.005(2) 0.014(2) -0.001(2)
C33 0.018(3) 0.027(3) 0.020(3) 0.003(2) 0.008(2) -0.005(2)
C17 0.019(3) 0.024(3) 0.027(3) -0.006(3) 0.007(2) -0.001(2)
C36 0.016(3) 0.027(3) 0.021(3) 0.009(2) 0.004(2) 0.002(2)
C4 0.020(3) 0.013(3) 0.018(3) -0.002(2) 0.001(2) -0.001(2)
C35 0.021(3) 0.015(3) 0.038(3) 0.001(2) 0.016(3) -0.004(2)
C32 0.007(2) 0.018(3) 0.023(3) -0.004(2) 0.003(2) -0.005(2)
C2 0.033(3) 0.020(3) 0.016(3) -0.005(2) 0.005(2) -0.002(2)
C8 0.024(3) 0.022(3) 0.015(3) 0.002(2) -0.002(2) -0.005(2)
C16 0.019(3) 0.025(3) 0.032(3) 0.005(3) 0.013(2) 0.004(2)
C28 0.027(3) 0.017(3) 0.021(3) 0.000(2) 0.009(2) 0.001(2)
C30 0.010(2) 0.045(4) 0.018(3) 0.000(3) -0.001(2) 0.007(2)
C9 0.015(3) 0.016(3) 0.026(3) 0.003(2) -0.005(2) -0.003(2)

loop_
_atom_type_symbol
_atom_type_description
_atom_type_scat_dispersion_real
_atom_type_scat_dispersion_imag
_atom_type_scat_source
C C 0.0181 0.0091 'International Tables Vol C Tables 4.2.6.8 and 6.1.1.4'
H H 0.0000 0.0000 'International Tables Vol C Tables 4.2.6.8 and 6.1.1.4'
F F 0.0727 0.0534 'International Tables Vol C Tables 4.2.6.8 and 6.1.1.4'
N N 0.0311 0.0180 'International Tables Vol C Tables 4.2.6.8 and 6.1.1.4'
P P 0.2955 0.4335 'International Tables Vol C Tables 4.2.6.8 and 6.1.1.4'
Pt Pt -4.5932 6.9264 'International Tables Vol C Tables 4.2.6.8 and 6.1.1.4'

loop_
_geom_angle_atom_site_label_1
_geom_angle_atom_site_label_2
_geom_angle_atom_site_label_3
_geom_angle
_geom_angle_site_symmetry_1
_geom_angle_site_symmetry_3
_geom_angle_publ_flag
N1 Pt1 P1 176.86(13) . . ?
N1 Pt1 C5 78.76(19) . . ?
N1 Pt1 C19 80.53(19) . . ?
C5 Pt1 P1 104.36(15) . . ?
C19 Pt1 P1 96.37(15) . . ?
C19 Pt1 C5 159.0(2) . . ?
C20 P1 Pt1 118.18(17) . . ?
C20 P1 C32 105.1(2) . . ?
C26 P1 Pt1 117.70(18) . . ?
C26 P1 C20 98.7(2) . . ?
C26 P1 C32 105.5(3) . . ?
C32 P1 Pt1 110.05(17) . . ?
C7 N1 Pt1 120.7(4) . . ?
C7 N1 C11 122.3(5) . . ?
C11 N1 Pt1 116.9(4) . . ?
C14 C15 C19 124.7(5) . . ?
C14 C15 C11 117.6(5) . . ?
C11 C15 C19 117.6(5) . . ?
C25 C20 P1 124.0(4) . . ?
C25 C20 C21 119.4(5) . . ?
C21 C20 P1 116.6(4) . . ?
F1 C1 C6 117.9(5) . . ?
F1 C1 C2 118.1(5) . . ?
C6 C1 C2 124.0(5) . . ?
C15 C14 C13 119.0(5) . . ?
C15 C14 C16 117.9(5) . . ?
C16 C14 C13 123.0(5) . . ?
C10 C12 H12 119.7 . . ?
C13 C12 H12 119.7 . . ?
C13 C12 C10 120.7(5) . . ?
C19 C18 H18 118.5 . . ?
C19 C18 C17 122.9(5) . . ?
C17 C18 H18 118.5 . . ?
C6 C5 Pt1 132.9(4) . . ?
C6 C5 C4 114.8(5) . . ?
C4 C5 Pt1 112.2(4) . . ?
C26 C31 H31 120.0 . . ?
C30 C31 H31 120.0 . . ?
C30 C31 C26 120.0(5) . . ?
C31 C26 P1 119.8(4) . . ?
C27 C26 P1 121.1(4) . . ?
C27 C26 C31 118.9(5) . . ?
C11 C10 C12 116.6(5) . . ?
C11 C10 C9 116.4(5) . . ?
C9 C10 C12 127.0(5) . . ?
C15 C19 Pt1 110.1(4) . . ?
C18 C19 Pt1 136.0(4) . . ?
C18 C19 C15 114.0(5) . . ?
C20 C25 H25 120.1 . . ?
C20 C25 C24 119.9(6) . . ?
C24 C25 H25 120.1 . . ?
C28 C29 H29 120.2 . . ?
C28 C29 C30 119.6(5) . . ?
C30 C29 H29 120.2 . . ?
C22 C23 H23 119.8 . . ?
C24 C23 H23 119.8 . . ?
C24 C23 C22 120.4(6) . . ?
C20 C21 H21 119.8 . . ?
C20 C21 C22 120.4(6) . . ?
C22 C21 H21 119.8 . . ?
C26 C27 H27 119.7 . . ?
C28 C27 C26 120.5(5) . . ?
C28 C27 H27 119.7 . . ?
C23 C22 C21 119.5(6) . . ?
C23 C22 H22 120.3 . . ?
C21 C22 H22 120.3 . . ?
N1 C7 C4 112.2(5) . . ?
N1 C7 C8 119.0(5) . . ?
C8 C7 C4 128.9(5) . . ?
C36 C37 H37 119.6 . . ?
C36 C37 C32 120.8(5) . . ?
C32 C37 H37 119.6 . . ?
C14 C13 H13 119.0 . . ?
C12 C13 C14 122.1(5) . . ?
C12 C13 H13 119.0 . . ?
N1 C11 C15 114.7(5) . . ?
N1 C11 C10 121.4(5) . . ?
C10 C11 C15 123.9(5) . . ?
C4 C3 H3 119.3 . . ?
C2 C3 H3 119.3 . . ?
C2 C3 C4 121.3(5) . . ?
C25 C24 H24 119.8 . . ?
C23 C24 C25 120.5(6) . . ?
C23 C24 H24 119.8 . . ?
C1 C6 C5 121.0(5) . . ?
C1 C6 H6 119.5 . . ?
C5 C6 H6 119.5 . . ?
C33 C34 H34 119.8 . . ?
C33 C34 C35 120.4(5) . . ?
C35 C34 H34 119.8 . . ?
C34 C33 H33 119.8 . . ?
C34 C33 C32 120.4(5) . . ?
C32 C33 H33 119.8 . . ?
C18 C17 H17 119.4 . . ?
C16 C17 C18 121.2(5) . . ?
C16 C17 H17 119.4 . . ?
C37 C36 H36 120.0 . . ?
C37 C36 C35 120.0(5) . . ?
C35 C36 H36 120.0 . . ?
C5 C4 C7 116.1(5) . . ?
C3 C4 C5 122.4(5) . . ?
C3 C4 C7 121.5(5) . . ?
C34 C35 C36 119.3(5) . . ?
C34 C35 H35 120.4 . . ?
C36 C35 H35 120.4 . . ?
C37 C32 P1 117.1(4) . . ?
C33 C32 P1 123.7(4) . . ?
C33 C32 C37 119.1(5) . . ?
C1 C2 H2 121.8 . . ?
C3 C2 C1 116.5(5) . . ?
C3 C2 H2 121.8 . . ?
C7 C8 H8 120.2 . . ?
C9 C8 C7 119.6(5) . . ?
C9 C8 H8 120.2 . . ?
C14 C16 H16 120.4 . . ?
C17 C16 C14 119.2(5) . . ?
C17 C16 H16 120.4 . . ?
C29 C28 H28 119.7 . . ?
C27 C28 C29 120.5(5) . . ?
C27 C28 H28 119.7 . . ?
C31 C30 C29 120.5(5) . . ?
C31 C30 H30 119.8 . . ?
C29 C30 H30 119.8 . . ?
C10 C9 H9 119.3 . . ?
C8 C9 C10 121.4(5) . . ?
C8 C9 H9 119.3 . . ?

loop_
_geom_bond_atom_site_label_1
_geom_bond_atom_site_label_2
_geom_bond_distance
_geom_bond_site_symmetry_2
_geom_bond_publ_flag
Pt1 P1 2.2240(13) . ?
Pt1 N1 2.016(4) . ?
Pt1 C5 2.093(5) . ?
Pt1 C19 2.084(5) . ?
P1 C20 1.831(5) . ?
P1 C26 1.822(6) . ?
P1 C32 1.838(6) . ?
F1 C1 1.365(6) . ?
N1 C7 1.346(7) . ?
N1 C11 1.355(7) . ?
C15 C14 1.404(8) . ?
C15 C19 1.433(7) . ?
C15 C11 1.420(8) . ?
C20 C25 1.390(8) . ?
C20 C21 1.392(8) . ?
C1 C6 1.383(8) . ?
C1 C2 1.383(8) . ?
C14 C13 1.439(8) . ?
C14 C16 1.417(9) . ?
C12 H12 0.9500 . ?
C12 C10 1.436(8) . ?
C12 C13 1.361(9) . ?
C18 H18 0.9500 . ?
C18 C19 1.397(8) . ?
C18 C17 1.410(8) . ?
C5 C6 1.392(8) . ?
C5 C4 1.438(7) . ?
C31 H31 0.9500 . ?
C31 C26 1.408(8) . ?
C31 C30 1.381(8) . ?
C26 C27 1.390(8) . ?
C10 C11 1.407(7) . ?
C10 C9 1.414(8) . ?
C25 H25 0.9500 . ?
C25 C24 1.392(8) . ?
C29 H29 0.9500 . ?
C29 C28 1.384(8) . ?
C29 C30 1.388(9) . ?
C23 H23 0.9500 . ?
C23 C22 1.385(10) . ?
C23 C24 1.374(10) . ?
C21 H21 0.9500 . ?
C21 C22 1.394(8) . ?
C27 H27 0.9500 . ?
C27 C28 1.382(8) . ?
C22 H22 0.9500 . ?
C7 C4 1.467(8) . ?
C7 C8 1.411(8) . ?
C37 H37 0.9500 . ?
C37 C36 1.369(8) . ?
C37 C32 1.399(8) . ?
C13 H13 0.9500 . ?
C3 H3 0.9500 . ?
C3 C4 1.392(8) . ?
C3 C2 1.369(8) . ?
C24 H24 0.9500 . ?
C6 H6 0.9500 . ?
C34 H34 0.9500 . ?
C34 C33 1.379(8) . ?
C34 C35 1.392(9) . ?
C33 H33 0.9500 . ?
C33 C32 1.383(8) . ?
C17 H17 0.9500 . ?
C17 C16 1.378(8) . ?
C36 H36 0.9500 . ?
C36 C35 1.394(9) . ?
C35 H35 0.9500 . ?
C2 H2 0.9500 . ?
C8 H8 0.9500 . ?
C8 C9 1.375(8) . ?
C16 H16 0.9500 . ?
C28 H28 0.9500 . ?
C30 H30 0.9500 . ?
C9 H9 0.9500 . ?

loop_
_geom_torsion_atom_site_label_1
_geom_torsion_atom_site_label_2
_geom_torsion_atom_site_label_3
_geom_torsion_atom_site_label_4
_geom_torsion
_geom_torsion_site_symmetry_1
_geom_torsion_site_symmetry_2
_geom_torsion_site_symmetry_3
_geom_torsion_site_symmetry_4
_geom_torsion_publ_flag
Pt1 P1 C20 C25 -113.7(4) . . . . ?
Pt1 P1 C20 C21 64.3(4) . . . . ?
Pt1 P1 C26 C31 -178.6(4) . . . . ?
Pt1 P1 C26 C27 -3.0(5) . . . . ?
Pt1 P1 C32 C37 56.3(4) . . . . ?
Pt1 P1 C32 C33 -119.7(4) . . . . ?
Pt1 N1 C7 C4 0.9(6) . . . . ?
Pt1 N1 C7 C8 -179.5(4) . . . . ?
Pt1 N1 C11 C15 -3.0(6) . . . . ?
Pt1 N1 C11 C10 179.0(4) . . . . ?
Pt1 C5 C6 C1 176.3(4) . . . . ?
Pt1 C5 C4 C7 2.1(6) . . . . ?
Pt1 C5 C4 C3 -175.8(4) . . . . ?
P1 C20 C25 C24 177.9(4) . . . . ?
P1 C20 C21 C22 -178.6(4) . . . . ?
P1 C26 C27 C28 -175.5(4) . . . . ?
F1 C1 C6 C5 178.0(5) . . . . ?
F1 C1 C2 C3 -178.2(5) . . . . ?
N1 C7 C4 C5 -1.9(7) . . . . ?
N1 C7 C4 C3 175.9(5) . . . . ?
N1 C7 C8 C9 0.1(8) . . . . ?
C15 C14 C13 C12 1.3(9) . . . . ?
C15 C14 C16 C17 -1.7(8) . . . . ?
C20 P1 C26 C31 -50.2(5) . . . . ?
C20 P1 C26 C27 125.4(5) . . . . ?
C20 P1 C32 C37 -71.9(4) . . . . ?
C20 P1 C32 C33 112.1(5) . . . . ?
C20 C25 C24 C23 -0.1(9) . . . . ?
C20 C21 C22 C23 1.3(9) . . . . ?
C14 C15 C19 Pt1 -179.4(5) . . . . ?
C14 C15 C19 C18 1.9(8) . . . . ?
C14 C15 C11 N1 -177.9(5) . . . . ?
C14 C15 C11 C10 0.1(8) . . . . ?
C12 C10 C11 N1 -180.0(5) . . . . ?
C12 C10 C11 C15 2.2(8) . . . . ?
C12 C10 C9 C8 -179.8(6) . . . . ?
C18 C17 C16 C14 2.0(9) . . . . ?
C31 C26 C27 C28 0.2(8) . . . . ?
C26 P1 C20 C25 118.3(5) . . . . ?
C26 P1 C20 C21 -63.7(4) . . . . ?
C26 P1 C32 C37 -175.7(4) . . . . ?
C26 P1 C32 C33 8.3(5) . . . . ?
C26 C31 C30 C29 -1.6(9) . . . . ?
C26 C27 C28 C29 -0.5(8) . . . . ?
C10 C12 C13 C14 1.1(9) . . . . ?
C19 C15 C14 C13 -179.2(5) . . . . ?
C19 C15 C14 C16 -0.3(9) . . . . ?
C19 C15 C11 N1 -0.4(7) . . . . ?
C19 C15 C11 C10 177.6(5) . . . . ?
C19 C18 C17 C16 -0.3(9) . . . . ?
C25 C20 C21 C22 -0.5(8) . . . . ?
C21 C20 C25 C24 -0.1(8) . . . . ?
C22 C23 C24 C25 0.9(9) . . . . ?
C7 N1 C11 C15 177.4(5) . . . . ?
C7 N1 C11 C10 -0.6(8) . . . . ?
C7 C8 C9 C10 0.3(8) . . . . ?
C37 C36 C35 C34 -0.6(8) . . . . ?
C13 C14 C16 C17 177.1(6) . . . . ?
C13 C12 C10 C11 -2.7(8) . . . . ?
C13 C12 C10 C9 176.2(6) . . . . ?
C11 N1 C7 C4 -179.5(5) . . . . ?
C11 N1 C7 C8 0.1(8) . . . . ?
C11 C15 C14 C13 -1.9(8) . . . . ?
C11 C15 C14 C16 177.0(5) . . . . ?
C11 C15 C19 Pt1 3.3(6) . . . . ?
C11 C15 C19 C18 -175.5(5) . . . . ?
C11 C10 C9 C8 -0.8(8) . . . . ?
C24 C23 C22 C21 -1.5(9) . . . . ?
C6 C1 C2 C3 0.7(9) . . . . ?
C6 C5 C4 C7 179.3(5) . . . . ?
C6 C5 C4 C3 1.4(8) . . . . ?
C34 C33 C32 P1 175.5(4) . . . . ?
C34 C33 C32 C37 -0.4(8) . . . . ?
C33 C34 C35 C36 -0.6(9) . . . . ?
C17 C18 C19 Pt1 -179.9(4) . . . . ?
C17 C18 C19 C15 -1.6(8) . . . . ?
C36 C37 C32 P1 -177.0(4) . . . . ?
C36 C37 C32 C33 -0.8(8) . . . . ?
C4 C5 C6 C1 -0.2(8) . . . . ?
C4 C7 C8 C9 179.6(5) . . . . ?
C4 C3 C2 C1 0.6(8) . . . . ?
C35 C34 C33 C32 1.1(9) . . . . ?
C32 P1 C20 C25 9.5(5) . . . . ?
C32 P1 C20 C21 -172.5(4) . . . . ?
C32 P1 C26 C31 58.2(5) . . . . ?
C32 P1 C26 C27 -126.2(5) . . . . ?
C32 C37 C36 C35 1.3(8) . . . . ?
C2 C1 C6 C5 -0.9(9) . . . . ?
C2 C3 C4 C5 -1.7(9) . . . . ?
C2 C3 C4 C7 -179.4(5) . . . . ?
C8 C7 C4 C5 178.5(5) . . . . ?
C8 C7 C4 C3 -3.6(9) . . . . ?
C16 C14 C13 C12 -177.5(6) . . . . ?
C28 C29 C30 C31 1.2(9) . . . . ?
C30 C31 C26 P1 176.5(5) . . . . ?
C30 C31 C26 C27 0.8(8) . . . . ?
C30 C29 C28 C27 -0.2(9) . . . . ?
C9 C10 C11 N1 1.0(8) . . . . ?
C9 C10 C11 C15 -176.8(5) . . . . ?
